data_7002847
loop_
_publ_author_name
'Kennedy, Danielle F.'
'Nova, Ainara'
'Willis, Anthony C.'
'Eisenstein, Odile'
'Messerle, Barbara A.'

_publ_section_title
;
 The mechanism of N-vinylindole formation via tandem imine formation
 and cycloisomerisation of o-ethynylanilines
;
_journal_issue 46
_journal_name_full 'Dalton Transactions'
_journal_page_first 10296
_journal_page_last 10304
_journal_paper_doi 10.1039/b915269e
_journal_year 2009
_chemical_absolute_configuration ad
_chemical_compound_source ' from UNSW'
_chemical_formula_moiety 'C24 H26 Cl2 Ir N, C H2 Cl2'
_chemical_formula_sum 'C25 H28 Cl4 Ir N'
_chemical_formula_weight 676.53
_space_group_IT_number 19
_symmetry_cell_setting orthorhombic
_symmetry_space_group_name_Hall 'P 2ac 2ab'
_symmetry_space_group_name_H-M 'P 21 21 21'
_atom_sites_solution_hydrogens geom
_atom_sites_solution_primary direct
_audit_creation_date 06-07-03
_audit_creation_method CRYSTALS_ver_12.18
_cell_angle_alpha 90
_cell_angle_beta 90
_cell_angle_gamma 90
_cell_formula_units_Z 4
_cell_length_a 8.8981(1)
_cell_length_b 11.8148(2)
_cell_length_c 24.1539(3)
_cell_measurement_reflns_used 30440
_cell_measurement_temperature 200
_cell_measurement_theta_max 27.5
_cell_measurement_theta_min 3
_cell_volume 2539.28(6)
_computing_cell_refinement 'Denzo/Scalepack '
_computing_data_collection 'COLLECT (Nonius BV, 1997)'
_computing_data_reduction 'Denzo/Scalepack (Otwinowski & Minor, 1997)'
_computing_molecular_graphics
;
ORTEP-II (Johnson 1976) in teXsan (MSC, 1992-1997)
;
_computing_publication_material 'CRYSTALS '
_computing_structure_refinement 'CRYSTALS (Watkin et al 2003)'
_computing_structure_solution 'SIR92 (Altomare et al, 1994)'
_diffrn_ambient_temperature 200
_diffrn_measured_fraction_theta_full 0.997
_diffrn_measured_fraction_theta_max 0.997
_diffrn_measurement_device_type 'Nonius KappaCCD'
_diffrn_measurement_method ' \f and \w scans with CCD '
_diffrn_radiation_monochromator graphite
_diffrn_radiation_type 'Mo K\a'
_diffrn_radiation_wavelength 0.71073
_diffrn_reflns_av_R_equivalents 0.028
_diffrn_reflns_limit_h_max 11
_diffrn_reflns_limit_h_min -11
_diffrn_reflns_limit_k_max 15
_diffrn_reflns_limit_k_min -15
_diffrn_reflns_limit_l_max 31
_diffrn_reflns_limit_l_min -31
_diffrn_reflns_number 29393
_diffrn_reflns_theta_full 27.516
_diffrn_reflns_theta_max 27.516
_diffrn_reflns_theta_min 2.843
_diffrn_standards_number 0
_exptl_absorpt_coefficient_mu 5.692
_exptl_absorpt_correction_T_max 0.661
_exptl_absorpt_correction_T_min 0.367
_exptl_absorpt_correction_type integration
_exptl_absorpt_process_details
;
via Gaussian method (Coppens, 1970) implemented in maXus (2000)
;
_exptl_crystal_colour orange
_exptl_crystal_density_diffrn 1.770
_exptl_crystal_density_meas ?
_exptl_crystal_description block
_exptl_crystal_F_000 1320
_exptl_crystal_size_max 0.26
_exptl_crystal_size_mid 0.11
_exptl_crystal_size_min 0.09
_refine_diff_density_max 0.79
_refine_diff_density_min -1.00
_refine_ls_abs_structure_details 'Flack (1983), 2523 Friedel-pairs'
_refine_ls_abs_structure_Flack -0.019(4)
_refine_ls_extinction_method None
_refine_ls_goodness_of_fit_ref 0.9414
_refine_ls_hydrogen_treatment noref
_refine_ls_matrix_type full
_refine_ls_number_parameters 281
_refine_ls_number_reflns 5819
_refine_ls_number_restraints 0
_refine_ls_R_factor_all 0.0177
_refine_ls_R_factor_gt 0.0163
_refine_ls_shift/su_max 0.002348
_refine_ls_structure_factor_coef Fsqd
_refine_ls_weighting_details
;
Method, part 1, Chebychev polynomial, (Watkin, 1994, Prince, 1982)
[weight] = 1.0/[A~0~*T~0~(x)+A~1~*T~1~(x) ... +A~n-1~]*T~n-1~(x)]
where A~i~ are the Chebychev coefficients listed below and x= Fcalc/Fmax
Method = Robust Weighting (Prince, 1982)
W = [weight] * [1-(deltaF/6*sigmaF)^2^]^2^
A~i~ are:
11.3 13.6 4.60
;
_refine_ls_weighting_scheme calc
_refine_ls_wR_factor_all 0.0302
_refine_ls_wR_factor_gt 0.0291
_refine_ls_wR_factor_ref 0.0302
_reflns_limit_h_max 11
_reflns_limit_h_min -11
_reflns_limit_k_max 15
_reflns_limit_k_min 0
_reflns_limit_l_max 31
_reflns_limit_l_min 0
_reflns_number_gt 5566
_reflns_number_total 5831
_reflns_threshold_expression I>2.0\s(I)
_oxford_diffrn_Wilson_B_factor 1.95
_oxford_diffrn_Wilson_scale 16.93
_oxford_refine_ls_scale 0.31884(7)
_oxford_structure_analysis_title '7031225 nsw0616'
_cod_data_source_file b915269e.txt
_cod_data_source_block nsw0616
_cod_depositor_comments
;
The following automatic conversions were performed:
'_symmetry_cell_setting' value 'Orthorhombic' changed to 'orthorhombic'
according to '/home/saulius/struct/CIF-dictionaries/cif_core.dic'
dictionary named 'cif_core.dic' version 2.4.1 from 2010-06-29.

Automatic conversion script
Id: cif_fix_enum 1527 2010-12-29 10:47:43Z saulius 
;
_cod_original_sg_symbol_H-M 'P 21 21 21 '
_cod_database_code 7002847

loop_
_symmetry_equiv_pos_as_xyz
x,y,z
x+1/2,-y+1/2,-z
-x,y+1/2,-z+1/2
-x+1/2,-y,z+1/2

loop_
_atom_site_label
_atom_site_type_symbol
_atom_site_fract_x
_atom_site_fract_y
_atom_site_fract_z
_atom_site_U_iso_or_equiv
_atom_site_occupancy
_atom_site_adp_type
_atom_site_refinement_flags_posn
_atom_site_refinement_flags_adp
_atom_site_refinement_flags_occupancy
_atom_site_disorder_assembly
_atom_site_disorder_group
_atom_site_attached_hydrogens
Ir1 Ir 0.566312(15) 0.652232(11) 0.604714(5) 0.0221 1.0000 Uani . . . . . .
Cl1 Cl 0.36915(10) 0.76839(8) 0.64343(4) 0.0404 1.0000 Uani . . . . . .
Cl2 Cl 0.60522(9) 0.78665(7) 0.53060(3) 0.0338 1.0000 Uani . . . . . .
Cl3 Cl 0.69042(14) 0.04922(12) 0.65129(6) 0.0671 1.0000 Uani . . . . . .
Cl4 Cl 0.38287(14) 0.11468(10) 0.62624(6) 0.0685 1.0000 Uani . . . . . .
N1 N 0.3776(3) 0.6036(2) 0.55238(11) 0.0273 1.0000 Uani . . . . . .
C1 C 0.3871(3) 0.5023(3) 0.51997(13) 0.0266 1.0000 Uani . . . . . .
C2 C 0.4803(4) 0.4995(3) 0.47399(14) 0.0318 1.0000 Uani . . . . . .
C3 C 0.4934(4) 0.3994(3) 0.44378(15) 0.0386 1.0000 Uani . . . . . .
C4 C 0.4155(5) 0.3040(3) 0.45922(14) 0.0375 1.0000 Uani . . . . . .
C5 C 0.3214(4) 0.3066(3) 0.50505(15) 0.0339 1.0000 Uani . . . . . .
C6 C 0.3068(4) 0.4057(3) 0.53635(13) 0.0275 1.0000 Uani . . . . . .
C7 C 0.2174(4) 0.4084(3) 0.58547(14) 0.0306 1.0000 Uani . . . . . .
C8 C 0.1478(4) 0.4151(3) 0.62752(15) 0.0322 1.0000 Uani . . . . . .
C9 C 0.0603(4) 0.4214(2) 0.67777(12) 0.0286 1.0000 Uani . . . . . .
C10 C -0.0419(4) 0.3351(3) 0.69131(13) 0.0327 1.0000 Uani . . . . . .
C11 C -0.1240(4) 0.3408(4) 0.73944(14) 0.0386 1.0000 Uani . . . . . .
C12 C -0.1086(4) 0.4324(3) 0.77480(16) 0.0424 1.0000 Uani . . . . . .
C13 C -0.0093(4) 0.5184(3) 0.76126(17) 0.0448 1.0000 Uani . . . . . .
C14 C 0.0743(5) 0.5140(3) 0.71299(14) 0.0379 1.0000 Uani . . . . . .
C15 C 0.6596(3) 0.4885(2) 0.62676(13) 0.0253 1.0000 Uani . . . . . .
C16 C 0.6171(3) 0.5490(3) 0.67576(13) 0.0281 1.0000 Uani . . . . . .
C17 C 0.7064(3) 0.6530(3) 0.67747(12) 0.0298 1.0000 Uani . . . . . .
C18 C 0.7994(3) 0.6550(3) 0.62940(11) 0.0269 1.0000 Uani . . . . . .
C19 C 0.7683(3) 0.5552(2) 0.59657(13) 0.0243 1.0000 Uani . . . . . .
C20 C 0.6073(3) 0.3733(2) 0.61127(16) 0.0343 1.0000 Uani . . . . . .
C21 C 0.5095(4) 0.5103(4) 0.71924(15) 0.0410 1.0000 Uani . . . . . .
C22 C 0.7014(5) 0.7395(3) 0.72227(15) 0.0435 1.0000 Uani . . . . . .
C23 C 0.9120(4) 0.7441(3) 0.61545(15) 0.0383 1.0000 Uani . . . . . .
C24 C 0.8429(4) 0.5236(3) 0.54346(14) 0.0350 1.0000 Uani . . . . . .
C25 C 0.5430(6) 0.0372(4) 0.6044(2) 0.0669 1.0000 Uani . . . . . .
H11 H 0.3017 0.5965 0.57346 0.0328 1.0000 Uiso R . . . . .
H12 H 0.3627 0.6579 0.52995 0.0328 1.0000 Uiso R . . . . .
H21 H 0.5375 0.5686 0.46260 0.0382 1.0000 Uiso R . . . . .
H31 H 0.5603 0.3969 0.41052 0.0463 1.0000 Uiso R . . . . .
H41 H 0.4267 0.2326 0.43739 0.0450 1.0000 Uiso R . . . . .
H51 H 0.2639 0.2373 0.51577 0.0407 1.0000 Uiso R . . . . .
H101 H -0.0549 0.2691 0.66580 0.0393 1.0000 Uiso R . . . . .
H111 H -0.1953 0.2784 0.74900 0.0463 1.0000 Uiso R . . . . .
H121 H -0.1687 0.4365 0.80975 0.0509 1.0000 Uiso R . . . . .
H131 H 0.0022 0.5846 0.78671 0.0538 1.0000 Uiso R . . . . .
H141 H 0.1446 0.5771 0.70346 0.0455 1.0000 Uiso R . . . . .
H201 H 0.6752 0.3154 0.62825 0.0412 1.0000 Uiso R . . . . .
H202 H 0.5024 0.3617 0.62508 0.0412 1.0000 Uiso R . . . . .
H203 H 0.6090 0.3652 0.57006 0.0412 1.0000 Uiso R . . . . .
H211 H 0.5641 0.4635 0.74724 0.0493 1.0000 Uiso R . . . . .
H212 H 0.4638 0.5777 0.73785 0.0493 1.0000 Uiso R . . . . .
H213 H 0.4284 0.4639 0.70174 0.0493 1.0000 Uiso R . . . . .
H221 H 0.7777 0.7205 0.75122 0.0522 1.0000 Uiso R . . . . .
H222 H 0.7242 0.8158 0.70638 0.0522 1.0000 Uiso R . . . . .
H223 H 0.5990 0.7404 0.73930 0.0522 1.0000 Uiso R . . . . .
H231 H 1.0112 0.7240 0.63225 0.0459 1.0000 Uiso R . . . . .
H232 H 0.8776 0.8186 0.63044 0.0459 1.0000 Uiso R . . . . .
H233 H 0.9228 0.7495 0.57433 0.0459 1.0000 Uiso R . . . . .
H241 H 0.9352 0.4782 0.55147 0.0420 1.0000 Uiso R . . . . .
H242 H 0.8713 0.5938 0.52285 0.0420 1.0000 Uiso R . . . . .
H243 H 0.7721 0.4776 0.52046 0.0420 1.0000 Uiso R . . . . .
H251 H 0.5151 -0.0444 0.6007 0.0802 1.0000 Uiso R . . . . .
H252 H 0.5767 0.0668 0.5676 0.0802 1.0000 Uiso R . . . . .

loop_
_atom_site_aniso_label
_atom_site_aniso_U_11
_atom_site_aniso_U_22
_atom_site_aniso_U_33
_atom_site_aniso_U_23
_atom_site_aniso_U_13
_atom_site_aniso_U_12
Ir1 0.02179(4) 0.02135(4) 0.02314(4) 0.00078(6) -0.00031(5) 0.00082(5)
Cl1 0.0367(4) 0.0435(5) 0.0410(5) -0.0091(4) 0.0051(4) 0.0125(4)
Cl2 0.0350(5) 0.0324(4) 0.0340(4) 0.0113(3) -0.0008(3) -0.0017(3)
Cl3 0.0537(7) 0.0743(8) 0.0732(8) 0.0129(7) 0.0146(6) 0.0058(6)
Cl4 0.0626(7) 0.0534(7) 0.0895(9) 0.0102(6) -0.0162(6) -0.0026(5)
N1 0.0238(13) 0.0253(13) 0.0329(14) 0.0001(11) -0.0079(11) -0.0019(10)
C1 0.0267(16) 0.0271(15) 0.0260(15) -0.0027(13) -0.0090(12) 0.0009(12)
C2 0.0300(18) 0.0349(18) 0.0305(17) 0.0058(14) -0.0020(13) -0.0042(13)
C3 0.0387(19) 0.049(2) 0.0284(18) -0.0041(16) 0.0009(15) -0.0001(16)
C4 0.042(2) 0.0352(17) 0.0356(17) -0.0119(14) -0.0021(17) -0.0016(17)
C5 0.0342(18) 0.0312(17) 0.0363(18) -0.0032(14) -0.0050(15) -0.0049(14)
C6 0.0217(15) 0.0300(16) 0.0308(16) 0.0005(13) -0.0039(13) -0.0001(13)
C7 0.0261(16) 0.0303(17) 0.0356(18) 0.0011(13) -0.0038(14) -0.0046(14)
C8 0.0260(17) 0.0332(18) 0.0375(18) 0.0051(14) -0.0035(14) -0.0021(14)
C9 0.0214(14) 0.0325(15) 0.0319(15) 0.0079(12) -0.0029(15) 0.0034(15)
C10 0.0338(19) 0.0301(17) 0.0343(15) 0.0036(15) -0.0003(14) -0.0060(15)
C11 0.0326(16) 0.0416(19) 0.0415(18) 0.0103(19) 0.0030(14) 0.0014(18)
C12 0.037(2) 0.050(2) 0.040(2) 0.0031(17) 0.0077(15) 0.0080(16)
C13 0.044(2) 0.045(2) 0.046(2) -0.0100(18) 0.0016(17) 0.0057(17)
C14 0.0358(18) 0.0346(17) 0.0433(18) -0.0012(14) 0.0017(19) -0.0001(18)
C15 0.0245(15) 0.0180(14) 0.0334(16) 0.0077(12) -0.0058(12) 0.0059(11)
C16 0.0280(15) 0.0329(16) 0.0234(15) 0.0109(13) -0.0044(12) 0.0051(13)
C17 0.0291(15) 0.0357(16) 0.0245(14) 0.0019(16) -0.0091(12) 0.0012(17)
C18 0.0213(13) 0.0297(14) 0.0297(14) 0.0034(15) -0.0045(11) 0.0008(15)
C19 0.0161(12) 0.0278(14) 0.0289(17) 0.0022(13) -0.0010(12) 0.0065(11)
C20 0.0286(15) 0.0246(15) 0.050(2) 0.0059(15) -0.0090(15) 0.0003(11)
C21 0.037(2) 0.050(2) 0.035(2) 0.0099(17) 0.0059(16) -0.0013(17)
C22 0.052(2) 0.049(2) 0.0300(18) -0.0057(17) -0.0077(17) 0.0009(19)
C23 0.0314(18) 0.0365(16) 0.047(2) 0.0036(15) -0.0032(16) -0.0112(15)
C24 0.0273(17) 0.039(2) 0.0390(19) -0.0002(15) 0.0035(15) 0.0039(15)
C25 0.098(4) 0.049(2) 0.053(2) -0.015(3) 0.013(3) -0.007(3)

loop_
_atom_type_symbol
_atom_type_scat_dispersion_real
_atom_type_scat_dispersion_imag
_atom_type_scat_Cromer_Mann_a1
_atom_type_scat_Cromer_Mann_b1
_atom_type_scat_Cromer_Mann_a2
_atom_type_scat_Cromer_Mann_b2
_atom_type_scat_Cromer_Mann_a3
_atom_type_scat_Cromer_Mann_b3
_atom_type_scat_Cromer_Mann_a4
_atom_type_scat_Cromer_Mann_b4
_atom_type_scat_Cromer_Mann_c
_atom_type_scat_source
C 0.0033 0.0016 2.3100 20.8439 1.0200 10.2075 1.5886 0.5687 0.8650 51.6512 0.2156 'International Tables Vol C 4.2.6.8 and 6.1.1.4'
H 0.0000 0.0000 0.4930 10.5109 0.3229 26.1257 0.1402 3.1424 0.0408 57.7998 0.0030 'International Tables Vol C 4.2.6.8 and 6.1.1.4'
Cl 0.1484 0.1585 11.4604 0.0104 7.1964 1.1662 6.2556 18.5194 1.6455 47.7784 -9.5574 'International Tables Vol C 4.2.6.8 and 6.1.1.4'
Ir -1.4442 7.9887 27.3049 1.5928 16.7296 8.8655 15.6115 0.4179 5.8338 45.0011 11.4722 'International Tables Vol C 4.2.6.8 and 6.1.1.4'
N 0.0061 0.0033 12.2126 0.0057 3.1322 9.8933 2.0125 28.9975 1.1663 0.5826 -11.5290 'International Tables Vol C 4.2.6.8 and 6.1.1.4'

loop_
_exptl_crystal_face_index_h
_exptl_crystal_face_index_k
_exptl_crystal_face_index_l
_exptl_crystal_face_perp_dist
1 0 0 0.120
-1 0 0 0.140
0 1 0 0.020
0 2 3 0.050
0 -2 -3 0.060
0 -2 3 0.085
0 2 -3 0.001

loop_
_geom_angle_atom_site_label_1
_geom_angle_site_symmetry_1
_geom_angle_atom_site_label_2
_geom_angle_site_symmetry_2
_geom_angle_atom_site_label_3
_geom_angle_site_symmetry_3
_geom_angle
_geom_angle_publ_flag
Cl1 . Ir1 . Cl2 . 91.00(3) yes
Cl1 . Ir1 . N1 . 79.31(7) yes
Cl2 . Ir1 . N1 . 81.60(7) yes
Cl1 . Ir1 . C15 . 133.53(9) yes
Cl2 . Ir1 . C15 . 135.40(9) yes
N1 . Ir1 . C15 . 101.65(10) yes
Cl1 . Ir1 . C16 . 99.53(9) yes
Cl2 . Ir1 . C16 . 158.75(9) yes
N1 . Ir1 . C16 . 118.34(11) yes
C15 . Ir1 . C16 . 38.72(12) yes
Cl1 . Ir1 . C17 . 95.86(9) yes
Cl2 . Ir1 . C17 . 121.20(10) yes
N1 . Ir1 . C17 . 156.96(12) yes
C15 . Ir1 . C17 . 65.34(13) yes
C16 . Ir1 . C17 . 39.75(13) yes
Cl1 . Ir1 . C18 . 125.61(9) yes
Cl2 . Ir1 . C18 . 93.26(9) yes
N1 . Ir1 . C18 . 154.82(11) yes
C15 . Ir1 . C18 . 65.08(13) yes
C16 . Ir1 . C18 . 65.60(12) yes
Cl1 . Ir1 . C19 . 161.71(9) yes
Cl2 . Ir1 . C19 . 99.42(8) yes
N1 . Ir1 . C19 . 116.91(11) yes
C15 . Ir1 . C19 . 39.15(11) yes
C16 . Ir1 . C19 . 66.03(12) yes
C17 . Ir1 . C18 . 38.61(11) yes
C17 . Ir1 . C19 . 65.89(12) yes
C18 . Ir1 . C19 . 39.37(12) yes
Ir1 . N1 . C1 . 119.44(19) yes
Ir1 . N1 . H11 . 106.9 no
C1 . N1 . H11 . 106.9 no
Ir1 . N1 . H12 . 106.9 no
C1 . N1 . H12 . 106.9 no
H11 . N1 . H12 . 109.5 no
N1 . C1 . C2 . 119.5(3) yes
N1 . C1 . C6 . 119.7(3) yes
C2 . C1 . C6 . 120.7(3) yes
C1 . C2 . C3 . 119.3(3) yes
C1 . C2 . H21 . 120.4 no
C3 . C2 . H21 . 120.4 no
C2 . C3 . C4 . 120.7(3) yes
C2 . C3 . H31 . 119.6 no
C4 . C3 . H31 . 119.6 no
C3 . C4 . C5 . 120.2(3) yes
C3 . C4 . H41 . 119.9 no
C5 . C4 . H41 . 119.9 no
C4 . C5 . C6 . 120.3(3) yes
C4 . C5 . H51 . 119.8 no
C6 . C5 . H51 . 119.8 no
C1 . C6 . C5 . 118.7(3) yes
C1 . C6 . C7 . 119.9(3) yes
C5 . C6 . C7 . 121.3(3) yes
C6 . C7 . C8 . 176.5(4) yes
C7 . C8 . C9 . 178.5(4) yes
C8 . C9 . C10 . 120.5(3) yes
C8 . C9 . C14 . 120.4(3) yes
C10 . C9 . C14 . 119.1(3) yes
C9 . C10 . C11 . 120.3(3) yes
C9 . C10 . H101 . 119.8 no
C11 . C10 . H101 . 119.8 no
C10 . C11 . C12 . 120.5(4) yes
C10 . C11 . H111 . 119.8 no
C12 . C11 . H111 . 119.8 no
C11 . C12 . C13 . 119.4(3) yes
C11 . C12 . H121 . 120.3 no
C13 . C12 . H121 . 120.3 no
C12 . C13 . C14 . 120.9(4) yes
C12 . C13 . H131 . 119.5 no
C14 . C13 . H131 . 119.5 no
C9 . C14 . C13 . 119.8(4) yes
C9 . C14 . H141 . 120.1 no
C13 . C14 . H141 . 120.1 no
Ir1 . C15 . C16 . 69.95(16) yes
Ir1 . C15 . C19 . 69.28(15) yes
C16 . C15 . C19 . 108.7(3) yes
Ir1 . C15 . C20 . 129.4(2) yes
C16 . C15 . C20 . 125.6(3) yes
C19 . C15 . C20 . 125.6(3) yes
Ir1 . C16 . C15 . 71.33(16) yes
Ir1 . C16 . C17 . 70.18(16) yes
C15 . C16 . C17 . 107.4(3) yes
Ir1 . C16 . C21 . 126.8(2) yes
C15 . C16 . C21 . 126.7(3) yes
C17 . C16 . C21 . 125.8(3) yes
Ir1 . C17 . C16 . 70.07(16) yes
Ir1 . C17 . C18 . 70.82(15) yes
C16 . C17 . C18 . 107.8(3) yes
Ir1 . C17 . C22 . 125.3(3) yes
C16 . C17 . C22 . 125.5(3) yes
C18 . C17 . C22 . 126.7(3) yes
Ir1 . C18 . C17 . 70.57(16) yes
Ir1 . C18 . C19 . 69.67(15) yes
C17 . C18 . C19 . 108.8(3) yes
Ir1 . C18 . C23 . 126.4(2) yes
C17 . C18 . C23 . 125.8(3) yes
C19 . C18 . C23 . 125.4(3) yes
Ir1 . C19 . C18 . 70.96(16) yes
Ir1 . C19 . C15 . 71.57(15) yes
C18 . C19 . C15 . 107.2(3) yes
Ir1 . C19 . C24 . 125.9(2) yes
C18 . C19 . C24 . 126.1(3) yes
C15 . C19 . C24 . 126.6(3) yes
C15 . C20 . H201 . 109.5 no
C15 . C20 . H202 . 109.5 no
H201 . C20 . H202 . 109.5 no
C15 . C20 . H203 . 109.5 no
H201 . C20 . H203 . 109.5 no
H202 . C20 . H203 . 109.5 no
C16 . C21 . H211 . 109.5 no
C16 . C21 . H212 . 109.5 no
H211 . C21 . H212 . 109.5 no
C16 . C21 . H213 . 109.5 no
H211 . C21 . H213 . 109.5 no
H212 . C21 . H213 . 109.5 no
C17 . C22 . H221 . 109.5 no
C17 . C22 . H222 . 109.5 no
H221 . C22 . H222 . 109.5 no
C17 . C22 . H223 . 109.5 no
H221 . C22 . H223 . 109.5 no
H222 . C22 . H223 . 109.5 no
C18 . C23 . H231 . 109.5 no
C18 . C23 . H232 . 109.5 no
H231 . C23 . H232 . 109.5 no
C18 . C23 . H233 . 109.5 no
H231 . C23 . H233 . 109.5 no
H232 . C23 . H233 . 109.5 no
C19 . C24 . H241 . 109.5 no
C19 . C24 . H242 . 109.5 no
H241 . C24 . H242 . 109.5 no
C19 . C24 . H243 . 109.5 no
H241 . C24 . H243 . 109.5 no
H242 . C24 . H243 . 109.5 no
Cl4 . C25 . Cl3 . 111.7(3) yes
Cl4 . C25 . H251 . 108.9 no
Cl3 . C25 . H251 . 108.9 no
Cl4 . C25 . H252 . 108.9 no
Cl3 . C25 . H252 . 108.9 no
H251 . C25 . H252 . 109.5 no

loop_
_geom_bond_atom_site_label_1
_geom_bond_site_symmetry_1
_geom_bond_atom_site_label_2
_geom_bond_site_symmetry_2
_geom_bond_distance
_geom_bond_publ_flag
Ir1 . Cl1 . 2.4157(8) yes
Ir1 . Cl2 . 2.4179(8) yes
Ir1 . N1 . 2.179(2) yes
Ir1 . C15 . 2.172(3) yes
Ir1 . C16 . 2.153(3) yes
Ir1 . C17 . 2.155(3) yes
Ir1 . C18 . 2.158(3) yes
Ir1 . C19 . 2.141(3) yes
Cl3 . C25 . 1.739(6) yes
Cl4 . C25 . 1.774(5) yes
N1 . C1 . 1.433(4) yes
N1 . H11 . 0.850 no
N1 . H12 . 0.850 no
C1 . C2 . 1.387(4) yes
C1 . C6 . 1.404(4) yes
C2 . C3 . 1.395(5) yes
C2 . H21 . 1.000 no
C3 . C4 . 1.375(5) yes
C3 . H31 . 1.000 no
C4 . C5 . 1.388(5) yes
C4 . H41 . 1.000 no
C5 . C6 . 1.400(4) yes
C5 . H51 . 1.000 no
C6 . C7 . 1.429(5) yes
C7 . C8 . 1.192(4) yes
C8 . C9 . 1.444(5) yes
C9 . C10 . 1.405(4) yes
C9 . C14 . 1.391(4) yes
C10 . C11 . 1.375(4) yes
C10 . H101 . 1.000 no
C11 . C12 . 1.386(5) yes
C11 . H111 . 1.000 no
C12 . C13 . 1.386(5) yes
C12 . H121 . 1.000 no
C13 . C14 . 1.384(5) yes
C13 . H131 . 1.000 no
C14 . H141 . 1.000 no
C15 . C16 . 1.434(4) yes
C15 . C19 . 1.445(4) yes
C15 . C20 . 1.486(4) yes
C16 . C17 . 1.464(5) yes
C16 . C21 . 1.493(4) yes
C17 . C18 . 1.426(4) yes
C17 . C22 . 1.489(5) yes
C18 . C19 . 1.448(4) yes
C18 . C23 . 1.492(4) yes
C19 . C24 . 1.492(4) yes
C20 . H201 . 1.000 no
C20 . H202 . 1.000 no
C20 . H203 . 1.000 no
C21 . H211 . 1.000 no
C21 . H212 . 1.000 no
C21 . H213 . 1.000 no
C22 . H221 . 1.000 no
C22 . H222 . 1.000 no
C22 . H223 . 1.000 no
C23 . H231 . 1.000 no
C23 . H232 . 1.000 no
C23 . H233 . 1.000 no
C24 . H241 . 1.000 no
C24 . H242 . 1.000 no
C24 . H243 . 1.000 no
C25 . H251 . 1.000 no
C25 . H252 . 1.000 no

loop_
_geom_contact_atom_site_label_1
_geom_contact_atom_site_label_2
_geom_contact_distance
_geom_contact_site_symmetry_1
_geom_contact_site_symmetry_2
_geom_contact_publ_flag
Cl2 N1 3.402(3) . 2_566 no
Cl2 C25 3.500(5) . 1_565 no
Cl3 C13 3.556(4) . 3_646 no
Cl3 C3 3.593(4) . 2_556 no
C10 C15 3.574(4) . 1_455 no
C14 C18 3.583(5) . 1_455 no

loop_
_geom_hbond_atom_site_label_D
_geom_hbond_atom_site_label_H
_geom_hbond_atom_site_label_A
_geom_hbond_distance_DH
_geom_hbond_distance_HA
_geom_hbond_distance_DA
_geom_hbond_angle_DHA
_geom_hbond_site_symmetry_A
_geom_hbond_publ_flag
N1 H12 Cl2 0.85 2.80 3.402(3) 130.0 2_466 no

loop_
_geom_torsion_atom_site_label_1
_geom_torsion_atom_site_label_2
_geom_torsion_atom_site_label_3
_geom_torsion_atom_site_label_4
_geom_torsion_site_symmetry_1
_geom_torsion_site_symmetry_2
_geom_torsion_site_symmetry_3
_geom_torsion_site_symmetry_4
_geom_torsion
_geom_torsion_publ_flag
Ir1 N1 C1 C2 . . . . -72.1(3) no
Ir1 N1 C1 C6 . . . . 105.3(3) no
Ir1 C15 C16 C17 . . . . -61.3(2) no
Ir1 C15 C16 C21 . . . . 122.5(3) no
Ir1 C15 C19 C18 . . . . 62.4(2) no
Ir1 C15 C19 C24 . . . . -121.5(3) no
Ir1 C16 C15 C19 . . . . 58.6(2) no
Ir1 C16 C15 C20 . . . . -124.7(3) no
Ir1 C16 C17 C18 . . . . -61.1(2) no
Ir1 C16 C17 C22 . . . . 119.8(3) no
Ir1 C17 C16 C15 . . . . 62.0(2) no
Ir1 C17 C16 C21 . . . . -121.7(3) no
Ir1 C17 C18 C19 . . . . -59.4(2) no
Ir1 C17 C18 C23 . . . . 121.4(3) no
Ir1 C18 C17 C16 . . . . 60.6(2) no
Ir1 C18 C17 C22 . . . . -120.3(3) no
Ir1 C18 C19 C15 . . . . -62.8(2) no
Ir1 C18 C19 C24 . . . . 121.1(3) no
Ir1 C19 C15 C16 . . . . -59.0(2) no
Ir1 C19 C15 C20 . . . . 124.3(3) no
Ir1 C19 C18 C17 . . . . 59.9(2) no
Ir1 C19 C18 C23 . . . . -120.9(3) no
Cl1 Ir1 N1 C1 . . . . -163.4(2) no
Cl1 Ir1 C15 C16 . . . . -34.9(2) no
Cl1 Ir1 C15 C19 . . . . -155.1(1) no
Cl1 Ir1 C15 C20 . . . . 85.2(3) no
Cl1 Ir1 C16 C15 . . . . 155.1(1) no
Cl1 Ir1 C16 C17 . . . . -87.7(2) no
Cl1 Ir1 C16 C21 . . . . 32.8(3) no
Cl1 Ir1 C17 C16 . . . . 97.9(2) no
Cl1 Ir1 C17 C18 . . . . -144.1(2) no
Cl1 Ir1 C17 C22 . . . . -22.1(3) no
Cl1 Ir1 C18 C17 . . . . 45.9(2) no
Cl1 Ir1 C18 C19 . . . . 165.6(1) no
Cl1 Ir1 C18 C23 . . . . -74.8(3) no
Cl1 Ir1 C19 C15 . . . . 76.1(3) no
Cl1 Ir1 C19 C18 . . . . -40.3(3) no
Cl1 Ir1 C19 C24 . . . . -161.6(2) no
Cl2 Ir1 N1 C1 . . . . 103.9(2) no
Cl2 Ir1 C15 C16 . . . . 149.0(1) no
Cl2 Ir1 C15 C19 . . . . 28.8(2) no
Cl2 Ir1 C15 C20 . . . . -90.9(3) no
Cl2 Ir1 C16 C15 . . . . -86.1(3) no
Cl2 Ir1 C16 C17 . . . . 31.0(3) no
Cl2 Ir1 C16 C21 . . . . 151.5(2) no
Cl2 Ir1 C17 C16 . . . . -167.4(1) no
Cl2 Ir1 C17 C18 . . . . -49.3(2) no
Cl2 Ir1 C17 C22 . . . . 72.6(3) no
Cl2 Ir1 C18 C17 . . . . 139.5(2) no
Cl2 Ir1 C18 C19 . . . . -100.9(2) no
Cl2 Ir1 C18 C23 . . . . 18.8(3) no
Cl2 Ir1 C19 C15 . . . . -160.0(2) no
Cl2 Ir1 C19 C18 . . . . 83.6(2) no
Cl2 Ir1 C19 C24 . . . . -37.7(2) no
N1 Ir1 C15 C16 . . . . -121.2(2) no
N1 Ir1 C15 C19 . . . . 118.6(2) no
N1 Ir1 C15 C20 . . . . -1.1(3) no
N1 Ir1 C16 C15 . . . . 72.2(2) no
N1 Ir1 C16 C17 . . . . -170.6(2) no
N1 Ir1 C16 C21 . . . . -50.1(3) no
N1 Ir1 C17 C16 . . . . 21.5(4) no
N1 Ir1 C17 C18 . . . . 139.5(3) no
N1 Ir1 C17 C22 . . . . -98.5(4) no
N1 Ir1 C18 C17 . . . . -143.3(2) no
N1 Ir1 C18 C19 . . . . -23.7(3) no
N1 Ir1 C18 C23 . . . . 95.9(4) no
N1 Ir1 C19 C15 . . . . -74.7(2) no
N1 Ir1 C19 C18 . . . . 168.9(2) no
N1 Ir1 C19 C24 . . . . 47.6(3) no
N1 C1 C2 C3 . . . . 177.6(3) no
N1 C1 C6 C5 . . . . -178.0(3) no
N1 C1 C6 C7 . . . . -0.7(5) no
C1 N1 Ir1 C15 . . . . -30.8(2) no
C1 N1 Ir1 C16 . . . . -68.3(2) no
C1 N1 Ir1 C17 . . . . -83.7(4) no
C1 N1 Ir1 C18 . . . . 24.2(4) no
C1 N1 Ir1 C19 . . . . 7.6(3) no
C1 C2 C3 C4 . . . . -0.2(5) no
C1 C6 C5 C4 . . . . 1.0(5) no
C2 C1 C6 C5 . . . . -0.6(5) no
C2 C1 C6 C7 . . . . 176.7(3) no
C2 C3 C4 C5 . . . . 0.6(6) no
C3 C2 C1 C6 . . . . 0.2(5) no
C3 C4 C5 C6 . . . . -1.0(6) no
C4 C5 C6 C7 . . . . -176.4(3) no
C8 C9 C10 C11 . . . . 179.4(3) no
C8 C9 C14 C13 . . . . -179.4(3) no
C9 C10 C11 C12 . . . . 0.9(5) no
C9 C14 C13 C12 . . . . -0.8(6) no
C10 C9 C14 C13 . . . . 1.6(5) no
C10 C11 C12 C13 . . . . -0.1(6) no
C11 C10 C9 C14 . . . . -1.7(5) no
C11 C12 C13 C14 . . . . 0.1(6) no
C15 Ir1 C16 C17 . . . . 117.2(2) no
C15 Ir1 C16 C21 . . . . -122.3(4) no
C15 Ir1 C17 C16 . . . . -37.7(2) no
C15 Ir1 C17 C18 . . . . 80.3(2) no
C15 Ir1 C17 C22 . . . . -157.7(3) no
C15 Ir1 C18 C17 . . . . -81.1(2) no
C15 Ir1 C18 C19 . . . . 38.6(2) no
C15 Ir1 C18 C23 . . . . 158.2(3) no
C15 Ir1 C19 C18 . . . . -116.4(2) no
C15 Ir1 C19 C24 . . . . 122.2(3) no
C15 C16 Ir1 C17 . . . . -117.2(2) no
C15 C16 Ir1 C18 . . . . -80.0(2) no
C15 C16 Ir1 C19 . . . . -36.7(1) no
C15 C16 C17 C18 . . . . 0.9(3) no
C15 C16 C17 C22 . . . . -178.2(3) no
C15 C19 Ir1 C16 . . . . 36.3(2) no
C15 C19 Ir1 C17 . . . . 79.9(2) no
C15 C19 Ir1 C18 . . . . 116.4(2) no
C15 C19 C18 C17 . . . . -2.9(3) no
C15 C19 C18 C23 . . . . 176.3(3) no
C16 Ir1 C15 C19 . . . . -120.2(2) no
C16 Ir1 C15 C20 . . . . 120.1(3) no
C16 Ir1 C17 C18 . . . . 118.1(3) no
C16 Ir1 C17 C22 . . . . -120.0(3) no
C16 Ir1 C18 C17 . . . . -38.3(2) no
C16 Ir1 C18 C19 . . . . 81.4(2) no
C16 Ir1 C18 C23 . . . . -159.0(3) no
C16 Ir1 C19 C18 . . . . -80.2(2) no
C16 Ir1 C19 C24 . . . . 158.5(3) no
C16 C15 Ir1 C17 . . . . 38.7(2) no
C16 C15 Ir1 C18 . . . . 81.5(2) no
C16 C15 Ir1 C19 . . . . 120.2(2) no
C16 C15 C19 C18 . . . . 3.4(3) no
C16 C15 C19 C24 . . . . 179.5(3) no
C16 C17 Ir1 C18 . . . . -118.1(3) no
C16 C17 Ir1 C19 . . . . -80.9(2) no
C16 C17 C18 C19 . . . . 1.2(3) no
C16 C17 C18 C23 . . . . -177.9(3) no
C17 Ir1 C15 C19 . . . . -81.5(2) no
C17 Ir1 C15 C20 . . . . 158.9(3) no
C17 Ir1 C16 C21 . . . . 120.5(4) no
C17 Ir1 C18 C19 . . . . 119.6(3) no
C17 Ir1 C18 C23 . . . . -120.7(4) no
C17 Ir1 C19 C18 . . . . -36.5(2) no
C17 Ir1 C19 C24 . . . . -157.8(3) no
C17 C16 Ir1 C18 . . . . 37.2(2) no
C17 C16 Ir1 C19 . . . . 80.5(2) no
C17 C16 C15 C19 . . . . -2.7(3) no
C17 C16 C15 C20 . . . . 174.0(3) no
C17 C18 Ir1 C19 . . . . -119.6(3) no
C17 C18 C19 C24 . . . . -179.0(3) no
C18 Ir1 C15 C19 . . . . -38.8(2) no
C18 Ir1 C15 C20 . . . . -158.4(3) no
C18 Ir1 C16 C21 . . . . 157.7(4) no
C18 Ir1 C17 C22 . . . . 122.0(4) no
C18 Ir1 C19 C24 . . . . -121.4(3) no
C18 C17 Ir1 C19 . . . . 37.1(2) no
C18 C17 C16 C21 . . . . 177.2(3) no
C18 C19 C15 C20 . . . . -173.3(3) no
C19 Ir1 C15 C20 . . . . -119.6(4) no
C19 Ir1 C16 C21 . . . . -159.0(3) no
C19 Ir1 C17 C22 . . . . 159.1(3) no
C19 Ir1 C18 C23 . . . . 119.6(3) no
C19 C15 C16 C21 . . . . -178.9(3) no
C19 C18 C17 C22 . . . . -179.7(3) no
C20 C15 C16 C21 . . . . -2.2(5) no
C20 C15 C19 C24 . . . . 2.8(5) no
C21 C16 C17 C22 . . . . -1.9(5) no
C22 C17 C18 C23 . . . . 1.1(5) no
C23 C18 C19 C24 . . . . 0.2(5) no
